data_7026330
loop_
_publ_author_name
'Knight, James C.'
'Amoroso, Angelo J.'
'Edwards, Peter G.'
'Prabaharan, Ravi'
'Singh, Neha'

_publ_section_title
;
 The co-ordination chemistry of bis(2,2'-bipyrid-6'-yl)ketone with first
 row transition metals: the reversible interconversion of a mononuclear
 complex and a dinuclear hemiketal containing species.
;
_journal_issue 38
_journal_name_full 'Dalton transactions (Cambridge, England : 2003)'
_journal_page_first 8925
_journal_page_last 8936
_journal_paper_doi 10.1039/c0dt00344a
_journal_volume 39
_journal_year 2010
_chemical_formula_moiety 'C23 H17 Cd Cl N5 O5, C2 H3 N, Cl O4'
_chemical_formula_sum 'C25 H20 Cd Cl2 N6 O9'
_chemical_formula_weight 731.77
_chemical_name_common aja0702
_chemical_name_systematic
;
?
;
_space_group_IT_number 14
_symmetry_cell_setting monoclinic
_symmetry_space_group_name_Hall '-P 2yn'
_symmetry_space_group_name_H-M 'P 1 21/n 1'
_atom_sites_solution_hydrogens geom
_atom_sites_solution_primary direct
_atom_sites_solution_secondary difmap
_audit_creation_method SHELXL-97
_cell_angle_alpha 90.00
_cell_angle_beta 91.6780(10)
_cell_angle_gamma 90.00
_cell_formula_units_Z 4
_cell_length_a 7.29700(10)
_cell_length_b 15.3263(3)
_cell_length_c 25.3479(5)
_cell_measurement_reflns_used 26518
_cell_measurement_temperature 150(2)
_cell_measurement_theta_max 27.485
_cell_measurement_theta_min 2.91
_cell_volume 2833.59(9)
_computing_cell_refinement 'HKL Scalepack (Otwinowski & Minor 1997)'
_computing_data_collection 'Collect (Nonius BV, 1997-2000)'
_computing_data_reduction 'HKL Denzo and Scalepack (Otwinowski & Minor 1997)'
_computing_molecular_graphics 'Ortep-3 for Windows (Farrugia, 1997)'
_computing_publication_material 'WinGX publication routines (Farrugia, 1999)'
_computing_structure_refinement 'SHELXL-97 (Sheldrick, 1997)'
_computing_structure_solution 'SHELXS-86 (Sheldrick, 1986)'
_diffrn_ambient_temperature 150(2)
_diffrn_detector_area_resol_mean 9
_diffrn_measured_fraction_theta_full 0.994
_diffrn_measured_fraction_theta_max 0.994
_diffrn_measurement_device_type KappaCCD
_diffrn_measurement_method CCD
_diffrn_radiation_monochromator graphite
_diffrn_radiation_source 'fine-focus sealed tube'
_diffrn_radiation_type MoK\a
_diffrn_radiation_wavelength 0.71073
_diffrn_reflns_av_R_equivalents 0.0740
_diffrn_reflns_av_sigmaI/netI 0.0626
_diffrn_reflns_limit_h_max 9
_diffrn_reflns_limit_h_min -9
_diffrn_reflns_limit_k_max 19
_diffrn_reflns_limit_k_min -19
_diffrn_reflns_limit_l_max 32
_diffrn_reflns_limit_l_min -32
_diffrn_reflns_number 23459
_diffrn_reflns_theta_full 27.44
_diffrn_reflns_theta_max 27.44
_diffrn_reflns_theta_min 2.93
_exptl_absorpt_coefficient_mu 1.023
_exptl_absorpt_correction_T_max 0.8063
_exptl_absorpt_correction_T_min 0.6183
_exptl_absorpt_correction_type multi-scan
_exptl_absorpt_process_details 'Sortav (Blessing, 1995)'
_exptl_crystal_colour colourless
_exptl_crystal_density_diffrn 1.715
_exptl_crystal_density_method 'not measured'
_exptl_crystal_description block
_exptl_crystal_F_000 1464
_exptl_crystal_size_max 0.52
_exptl_crystal_size_mid 0.40
_exptl_crystal_size_min 0.22
_refine_diff_density_max 1.610
_refine_diff_density_min -0.917
_refine_diff_density_rms 0.135
_refine_ls_extinction_method none
_refine_ls_goodness_of_fit_ref 1.063
_refine_ls_hydrogen_treatment constr
_refine_ls_matrix_type full
_refine_ls_number_parameters 390
_refine_ls_number_reflns 6451
_refine_ls_number_restraints 0
_refine_ls_restrained_S_all 1.063
_refine_ls_R_factor_all 0.0789
_refine_ls_R_factor_gt 0.0540
_refine_ls_shift/su_max 0.000
_refine_ls_shift/su_mean 0.000
_refine_ls_structure_factor_coef Fsqd
_refine_ls_weighting_details 'calc w=1/[\s^2^(Fo^2^)+(0.0700P)^2^+6.4627P] where P=(Fo^2^+2Fc^2^)/3'
_refine_ls_weighting_scheme calc
_refine_ls_wR_factor_gt 0.1373
_refine_ls_wR_factor_ref 0.1522
_reflns_number_gt 4767
_reflns_number_total 6451
_reflns_threshold_expression >2sigma(I)
_cod_data_source_file c0dt00344a.txt
_cod_data_source_block aja0702
_cod_original_sg_symbol_H-M 'P 21/n'
_cod_database_code 7026330

loop_
_symmetry_equiv_pos_as_xyz
'x, y, z'
'-x+1/2, y+1/2, -z+1/2'
'-x, -y, -z'
'x-1/2, -y-1/2, z-1/2'

loop_
_atom_site_label
_atom_site_type_symbol
_atom_site_fract_x
_atom_site_fract_y
_atom_site_fract_z
_atom_site_U_iso_or_equiv
_atom_site_adp_type
_atom_site_occupancy
_atom_site_symmetry_multiplicity
_atom_site_calc_flag
_atom_site_refinement_flags
C1 C -0.0117(7) 0.2248(3) -0.08922(18) 0.0314(11) Uani 1 1 d .
C2 C 0.0543(6) 0.3133(3) -0.07233(18) 0.0276(10) Uani 1 1 d .
C3 C 0.0796(7) 0.3744(4) -0.11159(19) 0.0347(12) Uani 1 1 d .
H3 H 0.0453 0.3619 -0.1472 0.042 Uiso 1 1 calc R
C4 C 0.1558(7) 0.4540(4) -0.0979(2) 0.0399(13) Uani 1 1 d .
H4 H 0.1772 0.4968 -0.1241 0.048 Uiso 1 1 calc R
C5 C 0.2001(6) 0.4703(3) -0.0456(2) 0.0328(11) Uani 1 1 d .
H5 H 0.2531 0.5247 -0.0355 0.039 Uiso 1 1 calc R
C6 C 0.1674(6) 0.4075(3) -0.00778(18) 0.0259(10) Uani 1 1 d .
C7 C 0.2088(6) 0.4225(3) 0.04943(19) 0.0271(10) Uani 1 1 d .
C8 C 0.3067(7) 0.4950(3) 0.0673(2) 0.0384(12) Uani 1 1 d .
H8 H 0.3516 0.5367 0.0431 0.046 Uiso 1 1 calc R
C9 C 0.3375(8) 0.5052(4) 0.1213(2) 0.0460(14) Uani 1 1 d .
H9 H 0.4051 0.5540 0.1343 0.055 Uiso 1 1 calc R
C10 C 0.2706(8) 0.4453(4) 0.1557(2) 0.0460(14) Uani 1 1 d .
H10 H 0.2887 0.4522 0.1927 0.055 Uiso 1 1 calc R
C11 C 0.1756(7) 0.3741(3) 0.13498(19) 0.0360(12) Uani 1 1 d .
H11 H 0.1287 0.3321 0.1586 0.043 Uiso 1 1 calc R
C12 C 0.0807(6) 0.1432(3) -0.06819(18) 0.0276(10) Uani 1 1 d .
C13 C 0.1354(6) 0.0817(3) -0.10447(19) 0.0328(11) Uani 1 1 d .
H13 H 0.1113 0.0902 -0.1411 0.039 Uiso 1 1 calc R
C14 C 0.2248(7) 0.0084(3) -0.0868(2) 0.0349(12) Uani 1 1 d .
H14 H 0.2637 -0.0348 -0.1108 0.042 Uiso 1 1 calc R
C15 C 0.2575(6) -0.0015(3) -0.0326(2) 0.0335(11) Uani 1 1 d .
H15 H 0.3217 -0.0511 -0.0193 0.040 Uiso 1 1 calc R
C16 C 0.1959(6) 0.0612(3) 0.00147(18) 0.0245(9) Uani 1 1 d .
C17 C 0.2207(6) 0.0523(3) 0.06029(19) 0.0272(10) Uani 1 1 d .
C18 C 0.3041(7) -0.0199(3) 0.0832(2) 0.0358(12) Uani 1 1 d .
H18 H 0.3472 -0.0661 0.0620 0.043 Uiso 1 1 calc R
C19 C 0.3238(7) -0.0236(4) 0.1381(2) 0.0433(14) Uani 1 1 d .
H19 H 0.3837 -0.0719 0.1546 0.052 Uiso 1 1 calc R
C20 C 0.2571(7) 0.0422(4) 0.1680(2) 0.0404(13) Uani 1 1 d .
H20 H 0.2692 0.0405 0.2054 0.048 Uiso 1 1 calc R
C21 C 0.1716(7) 0.1117(3) 0.14281(19) 0.0333(11) Uani 1 1 d .
H21 H 0.1220 0.1570 0.1636 0.040 Uiso 1 1 calc R
C22 C -0.2749(7) 0.2456(3) 0.1519(2) 0.0345(12) Uani 1 1 d .
C23 C -0.4035(10) 0.2516(4) 0.1942(3) 0.0580(18) Uani 1 1 d .
H23A H -0.5289 0.2480 0.1794 0.087 Uiso 1 1 calc R
H23B H -0.3867 0.3073 0.2126 0.087 Uiso 1 1 calc R
H23C H -0.3819 0.2035 0.2190 0.087 Uiso 1 1 calc R
C24 C 0.0800(9) 0.2465(4) 0.2778(2) 0.0444(14) Uani 1 1 d .
C25 C -0.0498(10) 0.2387(4) 0.3195(3) 0.0565(17) Uani 1 1 d .
H25A H -0.1382 0.2867 0.3170 0.085 Uiso 1 1 calc R
H25B H 0.0157 0.2410 0.3538 0.085 Uiso 1 1 calc R
H25C H -0.1148 0.1829 0.3161 0.085 Uiso 1 1 calc R
N1 N 0.0963(5) 0.3296(2) -0.02103(14) 0.0230(8) Uani 1 1 d .
N2 N 0.1476(5) 0.3623(3) 0.08313(15) 0.0275(8) Uani 1 1 d .
N3 N 0.1112(5) 0.1339(2) -0.01569(14) 0.0228(8) Uani 1 1 d .
N4 N 0.1560(5) 0.1173(2) 0.09020(14) 0.0257(8) Uani 1 1 d .
N5 N -0.1753(6) 0.2404(3) 0.11865(18) 0.0398(11) Uani 1 1 d .
N6 N 0.1780(10) 0.2527(4) 0.2455(2) 0.074(2) Uani 1 1 d .
O1 O -0.1217(5) 0.2184(3) -0.12600(14) 0.0448(10) Uani 1 1 d .
O2 O -0.2531(4) 0.2100(2) -0.00122(13) 0.0332(8) Uani 1 1 d .
O3 O -0.5407(5) 0.2160(3) 0.03791(16) 0.0479(10) Uani 1 1 d .
O4 O -0.3899(7) 0.3426(3) 0.0181(2) 0.0750(15) Uani 1 1 d .
O5 O -0.5118(6) 0.2548(4) -0.05021(17) 0.092(2) Uani 1 1 d .
O6 O -0.2139(13) 0.0606(5) 0.2070(3) 0.141(3) Uani 1 1 d .
O7 O -0.4273(8) 0.0464(6) 0.2698(2) 0.114(3) Uani 1 1 d .
O8 O -0.1387(9) 0.0087(7) 0.2883(3) 0.164(4) Uani 1 1 d .
O9 O -0.3127(12) -0.0705(4) 0.2250(3) 0.135(3) Uani 1 1 d .
Cl1 Cl -0.42743(15) 0.25634(7) 0.00070(5) 0.0272(3) Uani 1 1 d .
Cl2 Cl -0.26317(19) 0.00409(10) 0.24954(5) 0.0438(3) Uani 1 1 d .
Cd1 Cd 0.02800(4) 0.23565(2) 0.048366(12) 0.02366(13) Uani 1 1 d .

loop_
_atom_site_aniso_label
_atom_site_aniso_U_11
_atom_site_aniso_U_22
_atom_site_aniso_U_33
_atom_site_aniso_U_23
_atom_site_aniso_U_13
_atom_site_aniso_U_12
C1 0.029(3) 0.042(3) 0.023(2) -0.002(2) 0.0013(19) 0.000(2)
C2 0.019(2) 0.037(3) 0.027(2) 0.004(2) 0.0037(18) 0.0079(19)
C3 0.036(3) 0.044(3) 0.025(2) 0.009(2) 0.005(2) 0.012(2)
C4 0.044(3) 0.038(3) 0.038(3) 0.017(2) 0.012(2) 0.011(2)
C5 0.028(3) 0.023(3) 0.047(3) 0.007(2) 0.006(2) 0.001(2)
C6 0.021(2) 0.023(2) 0.034(2) 0.0041(19) 0.0057(19) 0.0068(18)
C7 0.019(2) 0.022(2) 0.040(3) -0.001(2) 0.0003(19) 0.0027(18)
C8 0.038(3) 0.028(3) 0.050(3) -0.004(2) 0.001(2) -0.005(2)
C9 0.039(3) 0.034(3) 0.064(4) -0.014(3) -0.006(3) -0.003(2)
C10 0.046(3) 0.050(4) 0.041(3) -0.011(3) -0.012(3) 0.004(3)
C11 0.043(3) 0.036(3) 0.029(2) 0.001(2) -0.003(2) 0.000(2)
C12 0.022(2) 0.035(3) 0.026(2) -0.0006(19) -0.0012(18) -0.0058(19)
C13 0.028(3) 0.041(3) 0.030(2) -0.011(2) 0.004(2) -0.010(2)
C14 0.031(3) 0.034(3) 0.040(3) -0.015(2) 0.014(2) -0.009(2)
C15 0.024(2) 0.025(3) 0.052(3) -0.005(2) 0.008(2) -0.0034(19)
C16 0.016(2) 0.023(2) 0.035(2) -0.0005(19) 0.0034(18) -0.0042(17)
C17 0.021(2) 0.024(2) 0.037(3) 0.002(2) 0.0004(19) -0.0044(18)
C18 0.026(3) 0.027(3) 0.053(3) 0.006(2) -0.005(2) -0.001(2)
C19 0.036(3) 0.036(3) 0.057(4) 0.015(3) -0.012(3) -0.002(2)
C20 0.043(3) 0.041(3) 0.037(3) 0.010(2) -0.009(2) -0.008(3)
C21 0.033(3) 0.034(3) 0.033(3) 0.005(2) -0.003(2) -0.003(2)
C22 0.030(3) 0.040(3) 0.033(3) 0.002(2) 0.002(2) -0.001(2)
C23 0.058(4) 0.067(5) 0.051(4) 0.000(3) 0.030(3) 0.001(3)
C24 0.048(3) 0.055(4) 0.030(3) -0.004(2) -0.002(3) -0.006(3)
C25 0.065(4) 0.061(4) 0.045(3) 0.007(3) 0.014(3) -0.005(3)
N1 0.0188(18) 0.025(2) 0.0250(18) 0.0032(15) 0.0005(15) 0.0032(15)
N2 0.029(2) 0.026(2) 0.028(2) -0.0013(16) -0.0038(16) -0.0011(16)
N3 0.0162(18) 0.025(2) 0.0275(19) -0.0040(15) 0.0032(15) -0.0016(14)
N4 0.025(2) 0.025(2) 0.0270(19) 0.0023(16) -0.0002(15) -0.0044(16)
N5 0.034(2) 0.056(3) 0.030(2) -0.001(2) 0.002(2) -0.001(2)
N6 0.078(5) 0.108(6) 0.038(3) -0.006(3) 0.016(3) -0.007(4)
O1 0.043(2) 0.060(3) 0.0301(19) -0.0030(18) -0.0139(17) -0.0012(19)
O2 0.0240(18) 0.038(2) 0.0379(19) -0.0070(15) -0.0017(14) 0.0081(14)
O3 0.0273(19) 0.067(3) 0.050(2) 0.013(2) 0.0031(17) -0.0157(19)
O4 0.079(3) 0.022(2) 0.126(4) -0.002(2) 0.032(3) 0.001(2)
O5 0.036(3) 0.206(8) 0.032(2) 0.002(3) -0.007(2) 0.042(3)
O6 0.233(9) 0.107(5) 0.086(5) 0.017(4) 0.063(5) 0.038(6)
O7 0.084(4) 0.196(8) 0.062(3) -0.019(4) 0.006(3) 0.038(5)
O8 0.079(4) 0.329(13) 0.081(4) -0.070(6) -0.042(4) 0.042(6)
O9 0.225(9) 0.079(5) 0.102(5) -0.037(4) 0.012(5) -0.038(5)
Cl1 0.0213(5) 0.0304(6) 0.0301(6) 0.0034(4) 0.0022(4) 0.0038(4)
Cl2 0.0469(8) 0.0557(9) 0.0287(6) -0.0111(6) -0.0012(6) -0.0081(7)
Cd1 0.0270(2) 0.0230(2) 0.02102(18) 0.00023(13) 0.00139(13) -0.00032(13)

loop_
_atom_type_symbol
_atom_type_description
_atom_type_scat_dispersion_real
_atom_type_scat_dispersion_imag
_atom_type_scat_source
C C 0.0033 0.0016 'International Tables Vol C Tables 4.2.6.8 and 6.1.1.4'
H H 0.0000 0.0000 'International Tables Vol C Tables 4.2.6.8 and 6.1.1.4'
N N 0.0061 0.0033 'International Tables Vol C Tables 4.2.6.8 and 6.1.1.4'
O O 0.0106 0.0060 'International Tables Vol C Tables 4.2.6.8 and 6.1.1.4'
Cl Cl 0.1484 0.1585 'International Tables Vol C Tables 4.2.6.8 and 6.1.1.4'
Cd Cd -0.8075 1.2024 'International Tables Vol C Tables 4.2.6.8 and 6.1.1.4'

loop_
_geom_angle_atom_site_label_1
_geom_angle_atom_site_label_2
_geom_angle_atom_site_label_3
_geom_angle
O1 C1 C2 119.4(5)
O1 C1 C12 118.8(5)
C2 C1 C12 120.8(4)
N1 C2 C3 122.5(5)
N1 C2 C1 120.3(4)
C3 C2 C1 117.1(4)
C4 C3 C2 118.6(5)
C4 C3 H3 120.7
C2 C3 H3 120.7
C5 C4 C3 118.9(5)
C5 C4 H4 120.5
C3 C4 H4 120.5
C4 C5 C6 120.0(5)
C4 C5 H5 120.0
C6 C5 H5 120.0
N1 C6 C5 121.3(4)
N1 C6 C7 116.5(4)
C5 C6 C7 122.2(4)
N2 C7 C8 121.3(5)
N2 C7 C6 116.9(4)
C8 C7 C6 121.8(4)
C9 C8 C7 118.6(5)
C9 C8 H8 120.7
C7 C8 H8 120.7
C10 C9 C8 120.2(5)
C10 C9 H9 119.9
C8 C9 H9 119.9
C9 C10 C11 118.1(5)
C9 C10 H10 120.9
C11 C10 H10 120.9
N2 C11 C10 122.6(5)
N2 C11 H11 118.7
C10 C11 H11 118.7
N3 C12 C13 122.7(5)
N3 C12 C1 119.6(4)
C13 C12 C1 117.6(4)
C14 C13 C12 119.0(5)
C14 C13 H13 120.5
C12 C13 H13 120.5
C13 C14 C15 118.6(5)
C13 C14 H14 120.7
C15 C14 H14 120.7
C16 C15 C14 119.5(5)
C16 C15 H15 120.3
C14 C15 H15 120.3
N3 C16 C15 122.2(4)
N3 C16 C17 116.0(4)
C15 C16 C17 121.8(4)
N4 C17 C18 120.9(5)
N4 C17 C16 117.2(4)
C18 C17 C16 121.9(4)
C17 C18 C19 118.9(5)
C17 C18 H18 120.6
C19 C18 H18 120.6
C20 C19 C18 119.8(5)
C20 C19 H19 120.1
C18 C19 H19 120.1
C19 C20 C21 118.5(5)
C19 C20 H20 120.7
C21 C20 H20 120.7
N4 C21 C20 122.4(5)
N4 C21 H21 118.8
C20 C21 H21 118.8
N5 C22 C23 179.3(7)
C22 C23 H23A 109.5
C22 C23 H23B 109.5
H23A C23 H23B 109.5
C22 C23 H23C 109.5
H23A C23 H23C 109.5
H23B C23 H23C 109.5
N6 C24 C25 179.3(8)
C24 C25 H25A 109.5
C24 C25 H25B 109.5
H25A C25 H25B 109.5
C24 C25 H25C 109.5
H25A C25 H25C 109.5
H25B C25 H25C 109.5
C6 N1 C2 118.7(4)
C6 N1 Cd1 116.7(3)
C2 N1 Cd1 124.3(3)
C11 N2 C7 119.3(4)
C11 N2 Cd1 122.5(3)
C7 N2 Cd1 117.8(3)
C16 N3 C12 117.9(4)
C16 N3 Cd1 117.0(3)
C12 N3 Cd1 125.0(3)
C21 N4 C17 119.5(4)
C21 N4 Cd1 122.4(3)
C17 N4 Cd1 118.1(3)
C22 N5 Cd1 177.5(5)
Cl1 O2 Cd1 129.4(2)
O5 Cl1 O3 110.7(3)
O5 Cl1 O4 112.1(4)
O3 Cl1 O4 108.1(3)
O5 Cl1 O2 108.6(2)
O3 Cl1 O2 109.7(2)
O4 Cl1 O2 107.7(3)
O8 Cl2 O9 124.0(7)
O8 Cl2 O6 110.2(6)
O9 Cl2 O6 103.6(5)
O8 Cl2 O7 105.5(4)
O9 Cl2 O7 109.0(5)
O6 Cl2 O7 102.7(4)
N4 Cd1 N2 110.33(14)
N4 Cd1 N1 138.08(13)
N2 Cd1 N1 71.39(13)
N4 Cd1 N3 71.53(13)
N2 Cd1 N3 136.52(13)
N1 Cd1 N3 79.81(13)
N4 Cd1 N5 86.06(15)
N2 Cd1 N5 85.65(15)
N1 Cd1 N5 134.73(14)
N3 Cd1 N5 136.65(14)
N4 Cd1 O2 116.31(13)
N2 Cd1 O2 130.37(13)
N1 Cd1 O2 84.54(12)
N3 Cd1 O2 76.34(12)
N5 Cd1 O2 81.60(14)

loop_
_geom_bond_atom_site_label_1
_geom_bond_atom_site_label_2
_geom_bond_distance
C1 O1 1.216(6)
C1 C2 1.498(7)
C1 C12 1.511(7)
C2 N1 1.350(6)
C2 C3 1.383(7)
C3 C4 1.381(8)
C3 H3 0.9500
C4 C5 1.378(7)
C4 H4 0.9500
C5 C6 1.384(6)
C5 H5 0.9500
C6 N1 1.342(6)
C6 C7 1.490(7)
C7 N2 1.342(6)
C7 C8 1.390(7)
C8 C9 1.388(8)
C8 H8 0.9500
C9 C10 1.366(8)
C9 H9 0.9500
C10 C11 1.387(8)
C10 H10 0.9500
C11 N2 1.336(6)
C11 H11 0.9500
C12 N3 1.350(6)
C12 C13 1.384(7)
C13 C14 1.367(8)
C13 H13 0.9500
C14 C15 1.395(7)
C14 H14 0.9500
C15 C16 1.376(7)
C15 H15 0.9500
C16 N3 1.340(6)
C16 C17 1.503(6)
C17 N4 1.346(6)
C17 C18 1.382(7)
C18 C19 1.397(8)
C18 H18 0.9500
C19 C20 1.360(8)
C19 H19 0.9500
C20 C21 1.381(7)
C20 H20 0.9500
C21 N4 1.338(6)
C21 H21 0.9500
C22 N5 1.133(7)
C22 C23 1.446(8)
C23 H23A 0.9800
C23 H23B 0.9800
C23 H23C 0.9800
C24 N6 1.108(8)
C24 C25 1.445(9)
C25 H25A 0.9800
C25 H25B 0.9800
C25 H25C 0.9800
N1 Cd1 2.338(4)
N2 Cd1 2.294(4)
N3 Cd1 2.344(4)
N4 Cd1 2.286(4)
N5 Cd1 2.352(4)
O2 Cl1 1.459(3)
O2 Cd1 2.406(3)
O3 Cl1 1.414(4)
O4 Cl1 1.418(4)
O5 Cl1 1.414(4)
O6 Cl2 1.438(7)
O7 Cl2 1.468(6)
O8 Cl2 1.320(6)
O9 Cl2 1.346(6)

loop_
_geom_torsion_atom_site_label_1
_geom_torsion_atom_site_label_2
_geom_torsion_atom_site_label_3
_geom_torsion_atom_site_label_4
_geom_torsion
O1 C1 C2 N1 147.1(5)
C12 C1 C2 N1 -44.1(6)
O1 C1 C2 C3 -36.6(6)
C12 C1 C2 C3 132.2(5)
N1 C2 C3 C4 2.0(7)
C1 C2 C3 C4 -174.3(4)
C2 C3 C4 C5 -1.4(7)
C3 C4 C5 C6 -0.3(7)
C4 C5 C6 N1 1.4(7)
C4 C5 C6 C7 -178.6(4)
N1 C6 C7 N2 -9.3(6)
C5 C6 C7 N2 170.7(4)
N1 C6 C7 C8 170.5(4)
C5 C6 C7 C8 -9.5(7)
N2 C7 C8 C9 -1.2(7)
C6 C7 C8 C9 179.0(5)
C7 C8 C9 C10 -0.7(8)
C8 C9 C10 C11 1.2(8)
C9 C10 C11 N2 0.0(8)
O1 C1 C12 N3 -141.4(5)
C2 C1 C12 N3 49.8(6)
O1 C1 C12 C13 40.5(7)
C2 C1 C12 C13 -128.4(5)
N3 C12 C13 C14 -0.2(7)
C1 C12 C13 C14 177.9(4)
C12 C13 C14 C15 0.0(7)
C13 C14 C15 C16 1.4(7)
C14 C15 C16 N3 -2.7(7)
C14 C15 C16 C17 177.5(4)
N3 C16 C17 N4 0.1(6)
C15 C16 C17 N4 179.9(4)
N3 C16 C17 C18 179.3(4)
C15 C16 C17 C18 -0.9(7)
N4 C17 C18 C19 -1.3(7)
C16 C17 C18 C19 179.5(4)
C17 C18 C19 C20 1.6(8)
C18 C19 C20 C21 -0.2(8)
C19 C20 C21 N4 -1.6(8)
C5 C6 N1 C2 -0.9(6)
C7 C6 N1 C2 179.2(4)
C5 C6 N1 Cd1 -175.2(3)
C7 C6 N1 Cd1 4.8(5)
C3 C2 N1 C6 -0.9(6)
C1 C2 N1 C6 175.3(4)
C3 C2 N1 Cd1 173.0(3)
C1 C2 N1 Cd1 -10.8(6)
C10 C11 N2 C7 -1.9(8)
C10 C11 N2 Cd1 170.9(4)
C8 C7 N2 C11 2.5(7)
C6 C7 N2 C11 -177.7(4)
C8 C7 N2 Cd1 -170.6(4)
C6 C7 N2 Cd1 9.2(5)
C15 C16 N3 C12 2.4(6)
C17 C16 N3 C12 -177.8(4)
C15 C16 N3 Cd1 -177.4(3)
C17 C16 N3 Cd1 2.3(5)
C13 C12 N3 C16 -0.9(6)
C1 C12 N3 C16 -179.0(4)
C13 C12 N3 Cd1 178.9(3)
C1 C12 N3 Cd1 0.8(6)
C20 C21 N4 C17 2.0(7)
C20 C21 N4 Cd1 -176.7(4)
C18 C17 N4 C21 -0.5(7)
C16 C17 N4 C21 178.8(4)
C18 C17 N4 Cd1 178.2(3)
C16 C17 N4 Cd1 -2.6(5)
Cd1 O2 Cl1 O5 147.7(3)
Cd1 O2 Cl1 O3 -91.2(3)
Cd1 O2 Cl1 O4 26.2(4)
C21 N4 Cd1 N2 47.6(4)
C17 N4 Cd1 N2 -131.1(3)
C21 N4 Cd1 N1 132.0(3)
C17 N4 Cd1 N1 -46.6(4)
C21 N4 Cd1 N3 -178.6(4)
C17 N4 Cd1 N3 2.7(3)
C21 N4 Cd1 N5 -36.3(4)
C17 N4 Cd1 N5 145.0(3)
C21 N4 Cd1 O2 -114.9(4)
C17 N4 Cd1 O2 66.4(3)
C11 N2 Cd1 N4 -42.3(4)
C7 N2 Cd1 N4 130.5(3)
C11 N2 Cd1 N1 -177.8(4)
C7 N2 Cd1 N1 -4.9(3)
C11 N2 Cd1 N3 -126.6(4)
C7 N2 Cd1 N3 46.3(4)
C11 N2 Cd1 N5 41.8(4)
C7 N2 Cd1 N5 -145.3(3)
C11 N2 Cd1 O2 116.9(4)
C7 N2 Cd1 O2 -70.2(4)
C6 N1 Cd1 N4 -100.3(3)
C2 N1 Cd1 N4 85.7(4)
C6 N1 Cd1 N2 -0.3(3)
C2 N1 Cd1 N2 -174.3(4)
C6 N1 Cd1 N3 -147.2(3)
C2 N1 Cd1 N3 38.8(3)
C6 N1 Cd1 N5 63.2(4)
C2 N1 Cd1 N5 -110.8(4)
C6 N1 Cd1 O2 135.7(3)
C2 N1 Cd1 O2 -38.3(3)
C16 N3 Cd1 N4 -2.7(3)
C12 N3 Cd1 N4 177.5(4)
C16 N3 Cd1 N2 97.7(3)
C12 N3 Cd1 N2 -82.1(4)
C16 N3 Cd1 N1 146.3(3)
C12 N3 Cd1 N1 -33.5(3)
C16 N3 Cd1 N5 -65.3(4)
C12 N3 Cd1 N5 114.8(4)
C16 N3 Cd1 O2 -126.9(3)
C12 N3 Cd1 O2 53.3(3)
Cl1 O2 Cd1 N4 128.8(3)
Cl1 O2 Cd1 N2 -29.5(3)
Cl1 O2 Cd1 N1 -89.4(3)
Cl1 O2 Cd1 N3 -170.2(3)
Cl1 O2 Cd1 N5 47.4(3)
